data_1571304
loop_
_publ_author_name
'Chen, Bolin'
'Zhang, Xijing'
'Yang, Yufen'
'Xu, Dongdong'
'Wu, Qianwei'
'Wang, Shibo'
'Bao, Shiqi'
'Zhang, Xuemei'
'Ding, Yahui'
'Wang, Liang'
'Chen, Yue'

_publ_section_title
;
 Hypocretenolides: collective total syntheses and activities toward
 metastatic colon cancer.
;
_journal_issue 17
_journal_name_full 'Chemical science'
_journal_page_first 6397
_journal_page_last 6401
_journal_paper_doi 10.1039/d4sc01469c
_journal_volume 15
_journal_year 2024
_chemical_formula_moiety '0.67(C15 H19 N O2)'
_chemical_formula_sum 'C11 H10 N O'
_chemical_formula_weight 172.20
_space_group_crystal_system triclinic
_space_group_IT_number 2
_space_group_name_Hall '-P 1'
_space_group_name_H-M_alt 'P -1'
_atom_sites_solution_hydrogens mixed
_atom_sites_solution_primary dual
_audit_creation_date 2022-06-06
_audit_creation_method
;
Olex2 1.2
(compiled 2018.05.29 svn.r3508 for OlexSys, GUI svn.r5506)
;
_audit_update_record
;
2023-07-11 deposited with the CCDC.	2024-03-26 downloaded from the CCDC.
;
_cell_angle_alpha 101.163(4)
_cell_angle_beta 92.706(6)
_cell_angle_gamma 105.082(5)
_cell_formula_units_Z 3
_cell_length_a 8.5784(7)
_cell_length_b 8.7025(4)
_cell_length_c 9.1689(5)
_cell_measurement_reflns_used 2399
_cell_measurement_temperature 301.17(10)
_cell_measurement_theta_max 75.5650
_cell_measurement_theta_min 4.9280
_cell_volume 644.96(7)
_computing_cell_refinement 'CrysAlisPro 1.171.40.84a (Rigaku OD, 2020)'
_computing_data_collection 'CrysAlisPro 1.171.40.84a (Rigaku OD, 2020)'
_computing_data_reduction 'CrysAlisPro 1.171.40.84a (Rigaku OD, 2020)'
_computing_molecular_graphics 'Olex2 (Dolomanov et al., 2009)'
_computing_publication_material 'Olex2 (Dolomanov et al., 2009)'
_computing_structure_refinement 'ShelXL (Sheldrick, 2015)'
_computing_structure_solution 'ShelXT (Sheldrick, 2015)'
_diffrn_ambient_environment air
_diffrn_ambient_temperature 301.17(10)
_diffrn_detector 'Hybrid Pixel Array Detector'
_diffrn_detector_area_resol_mean 10.0000
_diffrn_measured_fraction_theta_full 0.990
_diffrn_measured_fraction_theta_max 0.952
_diffrn_measurement_details
;
List of Runs (angles in degrees, time in seconds):

  # Type    Start    End  Width  t~exp~   \w     \q     \k     \f   Frames
#--------------------------------------------------------------------------
  1  \w    -43.00   3.00   0.50    0.50    --    0.00 -56.00 166.00   92
  2  \w     14.00  59.00   0.50    0.50    --    0.00  56.00 -50.00   90
  3  \w     49.00  82.00   0.50    0.50    --  101.30 -56.00 166.00   66
  4  \w     77.00 190.00   0.50    0.50    --  101.30  56.00 -50.00  226
  5  \w    -36.00  29.00   0.50    0.50    --    0.00  82.00   0.00  130
  6  \w    -27.00  37.00   0.50    0.50    --    0.00  82.00-150.00  128
  7  \w    -23.00  18.00   0.50    0.50    --    0.00  82.00  90.00   82
  8  \w      1.00  27.00   0.50    0.50    --    0.00  82.00-180.00   52
  9  \w     14.00  56.00   0.50    0.50    --  101.30 -82.00   0.00   84
 10  \w     61.00 133.00   0.50    0.50    --  101.30 -82.00   0.00  144
 11  \w     74.00 120.00   0.50    0.50    --  101.30 -82.00 -90.00   92
 12  \w     14.00 134.00   0.50    0.50    --  101.30 -77.00 150.00  240
 13  \w     66.00 190.00   0.50    0.50    --  101.30  19.00  90.00  248
 14  \w     22.00  48.00   0.50    0.50    --  101.30 -77.00-150.00   52
 15  \w     74.00 125.00   0.50    0.50    --  101.30 -77.00-150.00  102
 16  \w     81.00 115.00   0.50    0.50    --  101.30  38.00  30.00   68
 17  \w    124.00 191.00   0.50    0.50    --  101.30  38.00  30.00  134
 18  \w     76.00 101.00   0.50    0.50    --  101.30 -82.00-180.00   50
 19  \w     86.00 130.00   0.50    0.50    --  101.30 -82.00  60.00   88
 20  \w     84.00 136.00   0.50    0.50    --  101.30 -19.00   0.00  104
 21  \w     42.00  68.00   0.50    0.50    --  101.30 -82.00 -90.00   52
 22  \w     12.00 121.00   0.50    0.50    --  101.30 -57.00   0.00  218
;
_diffrn_measurement_device 'four-circle diffractometer'
_diffrn_measurement_device_type 'XtaLAB AFC12 (RINC): Kappa single'
_diffrn_measurement_method '\w scans'
_diffrn_orient_matrix_type 'CrysAlisPro convention (1999,Acta A55,543-557)'
_diffrn_orient_matrix_UB_11 0.1221143000
_diffrn_orient_matrix_UB_12 0.1282497000
_diffrn_orient_matrix_UB_13 -0.0628912000
_diffrn_orient_matrix_UB_21 0.0559372000
_diffrn_orient_matrix_UB_22 -0.1364439000
_diffrn_orient_matrix_UB_23 -0.0981315000
_diffrn_orient_matrix_UB_31 -0.1300899000
_diffrn_orient_matrix_UB_32 -0.0124223000
_diffrn_orient_matrix_UB_33 -0.1267278000
_diffrn_radiation_monochromator mirror
_diffrn_radiation_probe x-ray
_diffrn_radiation_type CuK\a
_diffrn_radiation_wavelength 1.54184
_diffrn_reflns_av_R_equivalents 0.0394
_diffrn_reflns_av_unetI/netI 0.0466
_diffrn_reflns_Laue_measured_fraction_full 0.990
_diffrn_reflns_Laue_measured_fraction_max 0.952
_diffrn_reflns_limit_h_max 9
_diffrn_reflns_limit_h_min -10
_diffrn_reflns_limit_k_max 10
_diffrn_reflns_limit_k_min -10
_diffrn_reflns_limit_l_max 10
_diffrn_reflns_limit_l_min -11
_diffrn_reflns_number 5961
_diffrn_reflns_point_group_measured_fraction_full 0.990
_diffrn_reflns_point_group_measured_fraction_max 0.952
_diffrn_reflns_theta_full 67.684
_diffrn_reflns_theta_max 75.699
_diffrn_reflns_theta_min 4.943
_diffrn_source 'Rotating-anode X-ray tube (dual wavelength)'
_diffrn_source_type 'Rigaku (Cu) X-ray DW Source'
_exptl_absorpt_coefficient_mu 0.685
_exptl_absorpt_correction_T_max 1.00000
_exptl_absorpt_correction_T_min 0.73998
_exptl_absorpt_correction_type multi-scan
_exptl_absorpt_process_details
;
CrysAlisPro 1.171.40.84a (Rigaku Oxford Diffraction, 2020)
Empirical absorption correction using spherical harmonics,
implemented in SCALE3 ABSPACK scaling algorithm.
;
_exptl_crystal_density_diffrn 1.330
_exptl_crystal_F_000 273
_refine_diff_density_max 0.156
_refine_diff_density_min -0.185
_refine_diff_density_rms 0.039
_refine_ls_extinction_method none
_refine_ls_goodness_of_fit_ref 0.908
_refine_ls_hydrogen_treatment mixed
_refine_ls_matrix_type full
_refine_ls_number_parameters 180
_refine_ls_number_reflns 2556
_refine_ls_number_restraints 0
_refine_ls_restrained_S_all 0.908
_refine_ls_R_factor_all 0.0615
_refine_ls_R_factor_gt 0.0517
_refine_ls_shift/su_max 0.000
_refine_ls_shift/su_mean 0.000
_refine_ls_structure_factor_coef Fsqd
_refine_ls_weighting_details 'w=1/[\s^2^(Fo^2^)+(0.1095P)^2^+0.1347P] where P=(Fo^2^+2Fc^2^)/3'
_refine_ls_weighting_scheme calc
_refine_ls_wR_factor_gt 0.1588
_refine_ls_wR_factor_ref 0.1668
_reflns_Friedel_coverage 0.000
_reflns_number_gt 2047
_reflns_number_total 2556
_reflns_threshold_expression 'I > 2\s(I)'
_cod_data_source_file d4sc01469c2.cif
_cod_data_source_block cbl-13-79
_cod_depositor_comments 'Adding full bibliography for 1571303--1571304.cif.'
_cod_database_code 1571304
_shelx_shelxl_version_number 2014/7
_shelx_space_group_comment
;
The symmetry employed for this shelxl refinement is uniquely defined
by the following loop, which should always be used as a source of
symmetry information in preference to the above space-group names.
They are only intended as comments.
;
_reflns_odcompleteness_completeness 99.05
_reflns_odcompleteness_iscentric 1
_reflns_odcompleteness_theta 66.97
_olex2_refinement_description
;
1. Fixed Uiso
 At 1.2 times of:
  All C(H) groups, All C(H,H) groups
 At 1.5 times of:
  All C(H,H,H) groups
2.a Ternary CH refined with riding coordinates:
 C006(H006), C00C(H00E)
2.b Secondary CH2 refined with riding coordinates:
 C005(H00A,H00B), C008(H00C,H00D), C00D(H00F,H00G), C00E(H00H,H00I), C00F(H00J,
 H00K)
2.c Idealised Me refined as rotating group:
 C00H(H00N,H00O,H00P)
;
_olex2_submission_special_instructions 'No special instructions were received'
_oxdiff_exptl_absorpt_empirical_details
;
Empirical correction (ABSPACK) includes:
- Absorption correction using spherical harmonics
- Frame scaling
;
_oxdiff_exptl_absorpt_empirical_full_max 1.744
_oxdiff_exptl_absorpt_empirical_full_min 0.598

loop_
_space_group_symop_operation_xyz
'x, y, z'
'-x, -y, -z'

loop_
_atom_site_label
_atom_site_type_symbol
_atom_site_fract_x
_atom_site_fract_y
_atom_site_fract_z
_atom_site_U_iso_or_equiv
_atom_site_adp_type
_atom_site_occupancy
_atom_site_site_symmetry_order
_atom_site_calc_flag
_atom_site_refinement_flags_posn
_atom_site_refinement_flags_adp
_atom_site_refinement_flags_occupancy
_atom_site_disorder_assembly
_atom_site_disorder_group
O001 O 0.73491(14) 0.52739(12) 0.58807(13) 0.0494(3) Uani 1 1 d . . . . .
O002 O 0.60652(18) 1.00566(14) 0.79391(17) 0.0658(4) Uani 1 1 d . . . . .
N003 N 0.6721(2) 1.04539(18) 0.6625(2) 0.0642(5) Uani 1 1 d . . . . .
C004 C 0.76903(19) 0.70052(18) 0.61429(19) 0.0441(4) Uani 1 1 d . . . . .
C005 C 0.6717(2) 0.46432(19) 0.7125(2) 0.0521(4) Uani 1 1 d . . . . .
H00A H 0.6563 0.3474 0.6907 0.062 Uiso 1 1 calc R . . . .
H00B H 0.5662 0.4835 0.7245 0.062 Uiso 1 1 calc R . . . .
C006 C 0.6137(2) 0.76118(18) 0.63026(19) 0.0442(4) Uani 1 1 d . . . . .
H006 H 0.5252 0.6844 0.5601 0.053 Uiso 1 1 calc R . . . .
C007 C 0.8284(2) 0.7523(2) 0.4708(2) 0.0529(4) Uani 1 1 d . . . . .
C008 C 0.9018(2) 0.7760(2) 0.7435(2) 0.0502(4) Uani 1 1 d . . . . .
H00C H 0.9240 0.8936 0.7618 0.060 Uiso 1 1 calc R . . . .
H00D H 1.0003 0.7484 0.7150 0.060 Uiso 1 1 calc R . . . .
C009 C 0.7780(2) 0.5375(2) 0.8566(2) 0.0521(4) Uani 1 1 d . . . . .
C00A C 0.5422(2) 0.82666(19) 0.7725(2) 0.0513(4) Uani 1 1 d . . . . .
C00B C 0.6684(2) 0.9132(2) 0.5725(2) 0.0535(4) Uani 1 1 d . . . . .
C00C C 0.8583(2) 0.7198(2) 0.8881(2) 0.0533(4) Uani 1 1 d . . . . .
H00E H 0.9607 0.7392 0.9498 0.064 Uiso 1 1 calc R . . . .
C00D C 0.5808(2) 0.7844(2) 0.9205(2) 0.0581(5) Uani 1 1 d . . . . .
H00F H 0.5303 0.6691 0.9117 0.070 Uiso 1 1 calc R . . . .
H00G H 0.5289 0.8427 0.9957 0.070 Uiso 1 1 calc R . . . .
C00E C 0.7594(3) 0.8886(2) 0.4402(2) 0.0642(5) Uani 1 1 d . . . . .
H00H H 0.8446 0.9859 0.4371 0.077 Uiso 1 1 calc R . . . .
H00I H 0.6881 0.8551 0.3477 0.077 Uiso 1 1 calc R . . . .
C00F C 0.7577(3) 0.8192(3) 0.9790(2) 0.0642(5) Uani 1 1 d . . . . .
H00J H 0.7618 0.8007 1.0799 0.077 Uiso 1 1 calc R . . . .
H00K H 0.8096 0.9338 0.9852 0.077 Uiso 1 1 calc R . . . .
C00G C 0.7951(3) 0.4443(3) 0.9506(3) 0.0674(6) Uani 1 1 d . . . . .
C00H C 0.3589(2) 0.7880(3) 0.7366(3) 0.0683(6) Uani 1 1 d . . . . .
H00N H 0.3145 0.8457 0.8168 0.102 Uiso 1 1 calc GR . . . .
H00O H 0.3110 0.6730 0.7245 0.102 Uiso 1 1 calc GR . . . .
H00P H 0.3358 0.8210 0.6458 0.102 Uiso 1 1 calc GR . . . .
C00I C 0.9281(3) 0.6891(3) 0.3889(3) 0.0726(6) Uani 1 1 d . . . . .
H00L H 0.738(3) 0.321(3) 0.925(3) 0.078(7) Uiso 1 1 d . . . . .
H00M H 0.857(3) 0.488(3) 1.043(3) 0.077(7) Uiso 1 1 d . . . . .
H00Q H 0.976(3) 0.732(3) 0.302(3) 0.085(7) Uiso 1 1 d . . . . .
H00R H 0.968(3) 0.600(3) 0.419(3) 0.087(8) Uiso 1 1 d . . . . .

loop_
_atom_site_aniso_label
_atom_site_aniso_U_11
_atom_site_aniso_U_22
_atom_site_aniso_U_33
_atom_site_aniso_U_23
_atom_site_aniso_U_13
_atom_site_aniso_U_12
O001 0.0630(7) 0.0325(6) 0.0522(7) 0.0038(5) 0.0041(5) 0.0165(5)
O002 0.0840(9) 0.0348(6) 0.0770(9) 0.0028(6) 0.0210(7) 0.0184(6)
N003 0.0777(11) 0.0399(8) 0.0798(11) 0.0149(7) 0.0170(9) 0.0210(7)
C004 0.0490(8) 0.0328(7) 0.0496(9) 0.0061(6) 0.0044(7) 0.0119(6)
C005 0.0592(10) 0.0343(8) 0.0617(11) 0.0105(7) 0.0015(8) 0.0118(7)
C006 0.0490(8) 0.0343(7) 0.0482(9) 0.0056(6) 0.0004(7) 0.0127(6)
C007 0.0614(10) 0.0446(8) 0.0507(10) 0.0082(7) 0.0079(8) 0.0120(7)
C008 0.0474(9) 0.0425(8) 0.0566(11) 0.0071(7) 0.0008(7) 0.0086(7)
C009 0.0523(9) 0.0512(9) 0.0566(11) 0.0155(8) 0.0048(8) 0.0178(7)
C00A 0.0547(9) 0.0349(8) 0.0636(11) 0.0048(7) 0.0100(8) 0.0147(7)
C00B 0.0617(10) 0.0407(8) 0.0628(11) 0.0156(8) 0.0051(8) 0.0192(7)
C00C 0.0520(9) 0.0515(10) 0.0511(10) 0.0051(8) -0.0064(8) 0.0113(7)
C00D 0.0694(12) 0.0496(9) 0.0547(11) 0.0040(8) 0.0167(9) 0.0188(8)
C00E 0.0808(13) 0.0560(11) 0.0627(12) 0.0233(9) 0.0149(10) 0.0218(9)
C00F 0.0798(13) 0.0577(11) 0.0475(11) -0.0013(8) 0.0005(9) 0.0161(9)
C00G 0.0679(12) 0.0707(13) 0.0692(14) 0.0288(11) 0.0047(11) 0.0189(10)
C00H 0.0569(11) 0.0643(12) 0.0879(15) 0.0123(11) 0.0128(10) 0.0257(9)
C00I 0.0874(15) 0.0692(13) 0.0672(14) 0.0149(11) 0.0283(12) 0.0282(11)

loop_
_atom_type_symbol
_atom_type_description
_atom_type_scat_dispersion_real
_atom_type_scat_dispersion_imag
_atom_type_scat_source
C C 0.0181 0.0091 'International Tables Vol C Tables 4.2.6.8 and 6.1.1.4'
H H 0.0000 0.0000 'International Tables Vol C Tables 4.2.6.8 and 6.1.1.4'
N N 0.0311 0.0180 'International Tables Vol C Tables 4.2.6.8 and 6.1.1.4'
O O 0.0492 0.0322 'International Tables Vol C Tables 4.2.6.8 and 6.1.1.4'

loop_
_geom_angle_atom_site_label_1
_geom_angle_atom_site_label_2
_geom_angle_atom_site_label_3
_geom_angle
_geom_angle_site_symmetry_1
_geom_angle_site_symmetry_3
_geom_angle_publ_flag
C004 O001 C005 112.30(12) . . ?
N003 O002 C00A 109.80(13) . . ?
C00B N003 O002 107.97(14) . . ?
O001 C004 C006 112.98(12) . . ?
O001 C004 C007 107.29(13) . . ?
O001 C004 C008 108.97(13) . . ?
C007 C004 C006 102.33(13) . . ?
C008 C004 C006 114.93(14) . . ?
C008 C004 C007 109.90(13) . . ?
O001 C005 H00A 108.8 . . ?
O001 C005 H00B 108.8 . . ?
O001 C005 C009 113.96(14) . . ?
H00A C005 H00B 107.7 . . ?
C009 C005 H00A 108.8 . . ?
C009 C005 H00B 108.8 . . ?
C004 C006 H006 108.6 . . ?
C00A C006 C004 129.52(14) . . ?
C00A C006 H006 108.6 . . ?
C00B C006 C004 99.16(13) . . ?
C00B C006 H006 108.6 . . ?
C00B C006 C00A 100.11(13) . . ?
C00E C007 C004 110.25(15) . . ?
C00I C007 C004 124.32(18) . . ?
C00I C007 C00E 125.42(19) . . ?
C004 C008 H00C 108.9 . . ?
C004 C008 H00D 108.9 . . ?
C004 C008 C00C 113.45(14) . . ?
H00C C008 H00D 107.7 . . ?
C00C C008 H00C 108.9 . . ?
C00C C008 H00D 108.9 . . ?
C005 C009 C00C 117.00(14) . . ?
C00G C009 C005 119.72(19) . . ?
C00G C009 C00C 123.26(19) . . ?
O002 C00A C006 103.38(13) . . ?
O002 C00A C00D 106.52(15) . . ?
O002 C00A C00H 106.34(14) . . ?
C00D C00A C006 121.23(14) . . ?
C00D C00A C00H 110.12(16) . . ?
C00H C00A C006 108.13(16) . . ?
N003 C00B C006 116.25(17) . . ?
N003 C00B C00E 128.66(18) . . ?
C00E C00B C006 111.69(15) . . ?
C008 C00C H00E 106.8 . . ?
C008 C00C C00F 112.60(15) . . ?
C009 C00C C008 110.79(14) . . ?
C009 C00C H00E 106.8 . . ?
C009 C00C C00F 112.67(16) . . ?
C00F C00C H00E 106.8 . . ?
C00A C00D H00F 107.7 . . ?
C00A C00D H00G 107.7 . . ?
C00A C00D C00F 118.31(17) . . ?
H00F C00D H00G 107.1 . . ?
C00F C00D H00F 107.7 . . ?
C00F C00D H00G 107.7 . . ?
C007 C00E H00H 111.7 . . ?
C007 C00E H00I 111.7 . . ?
C00B C00E C007 100.38(14) . . ?
C00B C00E H00H 111.7 . . ?
C00B C00E H00I 111.7 . . ?
H00H C00E H00I 109.5 . . ?
C00C C00F H00J 108.1 . . ?
C00C C00F H00K 108.1 . . ?
C00D C00F C00C 116.76(15) . . ?
C00D C00F H00J 108.1 . . ?
C00D C00F H00K 108.1 . . ?
H00J C00F H00K 107.3 . . ?
C009 C00G H00L 120.7(13) . . ?
C009 C00G H00M 121.4(16) . . ?
H00L C00G H00M 118(2) . . ?
C00A C00H H00N 109.5 . . ?
C00A C00H H00O 109.5 . . ?
C00A C00H H00P 109.5 . . ?
H00N C00H H00O 109.5 . . ?
H00N C00H H00P 109.5 . . ?
H00O C00H H00P 109.5 . . ?
C007 C00I H00Q 123.7(15) . . ?
C007 C00I H00R 119.4(15) . . ?
H00Q C00I H00R 117(2) . . ?

loop_
_geom_bond_atom_site_label_1
_geom_bond_atom_site_label_2
_geom_bond_distance
_geom_bond_site_symmetry_2
_geom_bond_publ_flag
O001 C004 1.4273(17) . ?
O001 C005 1.429(2) . ?
O002 N003 1.419(2) . ?
O002 C00A 1.4811(19) . ?
N003 C00B 1.271(2) . ?
C004 C006 1.559(2) . ?
C004 C007 1.539(2) . ?
C004 C008 1.521(2) . ?
C005 H00A 0.9700 . ?
C005 H00B 0.9700 . ?
C005 C009 1.497(3) . ?
C006 H006 0.9800 . ?
C006 C00A 1.540(2) . ?
C006 C00B 1.491(2) . ?
C007 C00E 1.521(3) . ?
C007 C00I 1.320(3) . ?
C008 H00C 0.9700 . ?
C008 H00D 0.9700 . ?
C008 C00C 1.530(3) . ?
C009 C00C 1.520(2) . ?
C009 C00G 1.320(3) . ?
C00A C00D 1.517(3) . ?
C00A C00H 1.525(3) . ?
C00B C00E 1.484(3) . ?
C00C H00E 0.9800 . ?
C00C C00F 1.538(3) . ?
C00D H00F 0.9700 . ?
C00D H00G 0.9700 . ?
C00D C00F 1.517(3) . ?
C00E H00H 0.9700 . ?
C00E H00I 0.9700 . ?
C00F H00J 0.9700 . ?
C00F H00K 0.9700 . ?
C00G H00L 1.03(3) . ?
C00G H00M 0.93(3) . ?
C00H H00N 0.9600 . ?
C00H H00O 0.9600 . ?
C00H H00P 0.9600 . ?
C00I H00Q 1.01(3) . ?
C00I H00R 1.00(3) . ?
